data_4318733
loop_
_publ_author_name
'Philip M. Almond'
'Thomas E. Albrecht-Schmitt'

_publ_contact_author
;
Prof. Thomas E. Albrecht-Schmitt 
179 Chemistry Building
Department of Chemistry
Auburn University, AL
36849
;
_publ_contact_author_email ' albreth@auburn.edu '
_publ_contact_author_fax ' 334 844 6959 '
_publ_contact_author_phone ' 334 844 6948 '
_publ_section_title
;
 Expanding the Remarkable Structural Diversity of Uranyl Tellurites:
 Hydrothermal Preparation and Structures of K[UO2Te2O5(OH)],
 Tl3{(UO2)2[Te2O5(OH)](Te2O6)}.2H2O, \b-Tl2[UO2(TeO3)2], and
 Sr3[UO2(TeO3)2](TeO3)2
;
_journal_name_full 'Inorganic Chemistry'
_journal_page_first 5495
_journal_page_last 5501
_journal_paper_doi 10.1021/ic025820m
_journal_volume 41
_journal_year 2002
_chemical_formula_sum 'H4 O18 Te4 Tl3 U2'
_chemical_formula_weight 1891.60
_chemical_name_common 'Thallium Uranyl Tellurite dihydrate'
_chemical_name_systematic
; 
 ? 
;
_space_group_IT_number 55
_symmetry_cell_setting orthorhombic
_symmetry_space_group_name_Hall '-P 2 2ab'
_symmetry_space_group_name_H-M 'P b a m'
_atom_sites_solution_hydrogens geom
_atom_sites_solution_primary direct
_atom_sites_solution_secondary difmap
_audit_creation_method SHELXL-97
_cell_angle_alpha 90.00
_cell_angle_beta 90.00
_cell_angle_gamma 90.00
_cell_formula_units_Z 4
_cell_length_a 10.0623(8)
_cell_length_b 23.024(2)
_cell_length_c 7.9389(6)
_cell_measurement_reflns_used all
_cell_measurement_temperature 193(2)
_cell_measurement_theta_max 28.32
_cell_measurement_theta_min 1.77
_cell_volume 1839.2(3)
_computing_cell_refinement 'SMART, SAINT'
_computing_data_collection SMART
_computing_data_reduction SAINT
_computing_molecular_graphics 'SHELXP-97 (Sheldrick, 1997)'
_computing_publication_material 'SHELXCIF-97 (Sheldrick, 1997)'
_computing_structure_refinement 'SHELXL-97 (Sheldrick, 1997)'
_computing_structure_solution 'SHELXS-97 (Sheldrick, 1997)'
_diffrn_ambient_temperature 193(2)
_diffrn_measured_fraction_theta_full 1.000
_diffrn_measured_fraction_theta_max 1.000
_diffrn_measurement_device_type 'Bruker APEX'
_diffrn_measurement_method '0.3 wide w/ exposures'
_diffrn_radiation_monochromator graphite
_diffrn_radiation_source 'fine-focus sealed tube'
_diffrn_radiation_type MoK\a
_diffrn_radiation_wavelength 0.71073
_diffrn_reflns_av_R_equivalents 0.0633
_diffrn_reflns_av_sigmaI/netI 0.0456
_diffrn_reflns_limit_h_max 13
_diffrn_reflns_limit_h_min -13
_diffrn_reflns_limit_k_max 30
_diffrn_reflns_limit_k_min -30
_diffrn_reflns_limit_l_max 10
_diffrn_reflns_limit_l_min -10
_diffrn_reflns_number 18192
_diffrn_reflns_theta_full 28.32
_diffrn_reflns_theta_max 28.32
_diffrn_reflns_theta_min 1.77
_diffrn_standards_decay_% 0
_diffrn_standards_interval_count na
_diffrn_standards_interval_time na
_diffrn_standards_number na
_exptl_absorpt_coefficient_mu 50.048
_exptl_absorpt_correction_T_max '0.732879 RATIO OF MIN/MAX'
_exptl_absorpt_correction_T_min '0.732879 RATIO OF MIN/MAX'
_exptl_absorpt_correction_type 'analytical, multisacan (SADABS)'
_exptl_crystal_colour yellow
_exptl_crystal_density_diffrn 6.817
_exptl_crystal_density_meas ?
_exptl_crystal_density_method 'not measured'
_exptl_crystal_description prism
_exptl_crystal_F_000 3116
_exptl_crystal_size_max 0.1060
_exptl_crystal_size_mid 0.0530
_exptl_crystal_size_min 0.0240
_refine_diff_density_max 3.476
_refine_diff_density_min -2.506
_refine_diff_density_rms 0.466
_refine_ls_extinction_coef 0
_refine_ls_extinction_method SHELXL
_refine_ls_goodness_of_fit_ref 1.216
_refine_ls_hydrogen_treatment 'not included'
_refine_ls_matrix_type full
_refine_ls_number_parameters 144
_refine_ls_number_reflns 2459
_refine_ls_number_restraints 0
_refine_ls_restrained_S_all 1.216
_refine_ls_R_factor_all 0.0510
_refine_ls_R_factor_gt 0.0444
_refine_ls_shift/su_max 0.001
_refine_ls_shift/su_mean 0.000
_refine_ls_structure_factor_coef Fsqd
_refine_ls_weighting_details 'calc w=1/[\s^2^(Fo^2^)+(0.0000P)^2^+84.6222P] where P=(Fo^2^+2Fc^2^)/3'
_refine_ls_weighting_scheme calc
_refine_ls_wR_factor_gt 0.0918
_refine_ls_wR_factor_ref 0.0937
_reflns_number_gt 2207
_reflns_number_total 2459
_reflns_threshold_expression >2sigma(I)
_cod_data_source_file ic025820m_s2_2.cif
_cod_data_source_block reTl2
_cod_depositor_comments
;
The following automatic conversions were performed:

'_exptl_crystal_density_meas' value 'not measured' was changed to '?'
- the value is perceived as not measured.

Automatic conversion script
Id: cif_fix_values 3008 2015-01-20 13:52:24Z robertas 
;
_cod_original_formula_sum 'O18 Te4 Tl3 U2 H4'
_cod_database_code 4318733

loop_
_symmetry_equiv_pos_as_xyz
'x, y, z'
'-x, -y, z'
'-x+1/2, y+1/2, -z'
'x+1/2, -y+1/2, -z'
'-x, -y, -z'
'x, y, -z'
'x-1/2, -y-1/2, z'
'-x-1/2, y-1/2, z'

loop_
_atom_site_label
_atom_site_type_symbol
_atom_site_fract_x
_atom_site_fract_y
_atom_site_fract_z
_atom_site_U_iso_or_equiv
_atom_site_adp_type
_atom_site_occupancy
_atom_site_symmetry_multiplicity
_atom_site_calc_flag
_atom_site_refinement_flags
_atom_site_disorder_assembly
_atom_site_disorder_group
U1 U 0.14025(6) -0.12019(3) 0.0000 0.01370(16) Uani 1 2 d S . .
U2 U 0.62482(7) -0.14526(3) 0.5000 0.01338(16) Uani 1 2 d S . .
Tl1 Tl 1.00877(9) -0.16793(4) 0.5000 0.0289(2) Uani 1 2 d S . .
Tl2 Tl 0.70995(8) -0.18173(3) 0.0000 0.02243(18) Uani 1 2 d S . .
Tl3 Tl 0.27718(10) -0.06951(4) 0.5000 0.0366(2) Uani 1 2 d S . .
Te1 Te 0.36645(8) -0.20121(4) 0.24901(10) 0.01373(18) Uani 1 1 d . . .
Te2 Te -0.15666(9) -0.05174(4) 0.23726(13) 0.0243(2) Uani 1 1 d . . .
O1 O 0.2234(9) -0.1489(4) 0.2707(11) 0.0175(19) Uani 1 1 d . . .
O2 O 0.3271(13) -0.1870(6) 0.0000 0.018(3) Uani 1 2 d S . .
O3 O 0.5167(9) -0.1540(4) 0.2310(11) 0.019(2) Uani 1 1 d . . .
O4 O 0.4048(12) -0.1846(6) 0.5000 0.015(3) Uani 1 2 d S . .
O5 O -0.2123(9) -0.1253(4) 0.3093(11) 0.0172(19) Uani 1 1 d . . .
O6 O -0.2202(17) -0.0771(6) 0.0000 0.027(3) Uani 1 2 d S . .
O7 O -0.0860(17) -0.0423(7) 0.5000 0.035(4) Uani 1 2 d S . .
O8 O 0.0192(9) -0.0670(4) 0.1919(14) 0.023(2) Uani 1 1 d . . .
O9 O 0.2582(14) -0.0615(6) 0.0000 0.020(3) Uani 1 2 d S . .
O10 O 0.0253(14) -0.1786(7) 0.0000 0.025(3) Uani 1 2 d S . .
O11 O 0.5771(15) -0.0696(6) 0.5000 0.021(3) Uani 1 2 d S . .
O12 O 0.6818(14) -0.2197(6) 0.5000 0.021(3) Uani 1 2 d S . .
O13 O 0.5004(17) -0.0708(8) 0.0000 0.035(4) Uani 1 2 d S . .
O14 O 0.5000 0.0000 0.185(3) 0.086(9) Uani 1 2 d S . .

loop_
_atom_site_aniso_label
_atom_site_aniso_U_11
_atom_site_aniso_U_22
_atom_site_aniso_U_33
_atom_site_aniso_U_23
_atom_site_aniso_U_13
_atom_site_aniso_U_12
U1 0.0117(3) 0.0201(4) 0.0093(3) 0.000 0.000 0.0000(3)
U2 0.0129(3) 0.0184(3) 0.0088(3) 0.000 0.000 -0.0011(3)
Tl1 0.0247(4) 0.0380(5) 0.0241(4) 0.000 0.000 0.0001(4)
Tl2 0.0310(4) 0.0196(4) 0.0167(4) 0.000 0.000 0.0000(3)
Tl3 0.0443(6) 0.0271(5) 0.0383(5) 0.000 0.000 0.0077(4)
Te1 0.0130(4) 0.0205(4) 0.0077(4) 0.0001(3) -0.0004(3) -0.0002(3)
Te2 0.0213(4) 0.0203(5) 0.0315(5) 0.0049(4) 0.0121(4) 0.0030(4)
O1 0.014(4) 0.028(5) 0.010(4) -0.003(4) 0.009(3) 0.004(4)
O2 0.017(6) 0.029(8) 0.007(6) 0.000 0.000 0.004(6)
O3 0.015(4) 0.034(6) 0.008(4) -0.002(4) 0.000(3) -0.008(4)
O4 0.010(6) 0.024(7) 0.010(6) 0.000 0.000 -0.005(5)
O5 0.015(4) 0.026(5) 0.010(4) -0.001(4) 0.004(3) 0.002(4)
O6 0.051(10) 0.021(8) 0.008(6) 0.000 0.000 -0.014(7)
O7 0.036(9) 0.032(9) 0.038(10) 0.000 0.000 -0.023(7)
O8 0.011(4) 0.018(5) 0.039(6) -0.008(4) 0.000(4) 0.004(4)
O9 0.021(7) 0.020(7) 0.021(7) 0.000 0.000 0.000(5)
O10 0.021(7) 0.035(9) 0.020(7) 0.000 0.000 -0.004(6)
O11 0.028(7) 0.014(7) 0.023(7) 0.000 0.000 0.004(6)
O12 0.026(7) 0.024(7) 0.012(6) 0.000 0.000 0.002(6)
O13 0.027(8) 0.043(10) 0.034(9) 0.000 0.000 0.002(8)
O14 0.11(2) 0.11(2) 0.039(13) 0.000 0.000 0.049(18)

loop_
_atom_type_symbol
_atom_type_description
_atom_type_scat_dispersion_real
_atom_type_scat_dispersion_imag
_atom_type_scat_source
O O 0.0106 0.0060 'International Tables Vol C Tables 4.2.6.8 and 6.1.1.4'
Te Te -0.5308 1.6751 'International Tables Vol C Tables 4.2.6.8 and 6.1.1.4'
Tl Tl -2.8358 9.6688 'International Tables Vol C Tables 4.2.6.8 and 6.1.1.4'
U U -9.6767 9.6646 'International Tables Vol C Tables 4.2.6.8 and 6.1.1.4'

loop_
_geom_angle_atom_site_label_1
_geom_angle_atom_site_label_2
_geom_angle_atom_site_label_3
_geom_angle
_geom_angle_site_symmetry_1
_geom_angle_site_symmetry_3
_geom_angle_publ_flag
O10 U1 O9 179.4(7) . . ?
O10 U1 O8 93.3(4) . 6 ?
O9 U1 O8 87.1(4) . 6 ?
O10 U1 O8 93.3(4) . . ?
O9 U1 O8 87.1(4) . . ?
O8 U1 O8 82.9(5) 6 . ?
O10 U1 O1 91.0(3) . . ?
O9 U1 O1 88.7(3) . . ?
O8 U1 O1 157.5(3) 6 . ?
O8 U1 O1 74.8(3) . . ?
O10 U1 O1 91.0(3) . 6 ?
O9 U1 O1 88.7(3) . 6 ?
O8 U1 O1 74.8(3) 6 6 ?
O8 U1 O1 157.5(3) . 6 ?
O1 U1 O1 127.2(4) . 6 ?
O10 U1 O2 91.4(6) . . ?
O9 U1 O2 88.0(6) . . ?
O8 U1 O2 138.2(3) 6 . ?
O8 U1 O2 138.2(3) . . ?
O1 U1 O2 63.6(2) . . ?
O1 U1 O2 63.6(2) 6 . ?
O10 U1 Te1 91.1(4) . . ?
O9 U1 Te1 88.4(4) . . ?
O8 U1 Te1 171.2(2) 6 . ?
O8 U1 Te1 104.5(3) . . ?
O1 U1 Te1 29.7(2) . . ?
O1 U1 Te1 97.5(2) 6 . ?
O2 U1 Te1 33.892(14) . . ?
O10 U1 Te1 91.1(4) . 6 ?
O9 U1 Te1 88.4(4) . 6 ?
O8 U1 Te1 104.5(3) 6 6 ?
O8 U1 Te1 171.2(2) . 6 ?
O1 U1 Te1 97.5(2) . 6 ?
O1 U1 Te1 29.7(2) 6 6 ?
O2 U1 Te1 33.892(14) . 6 ?
Te1 U1 Te1 67.78(3) . 6 ?
O12 U2 O11 176.9(7) . . ?
O12 U2 O5 87.9(4) . 6_656 ?
O11 U2 O5 89.8(4) . 6_656 ?
O12 U2 O5 87.9(4) . 1_655 ?
O11 U2 O5 89.8(4) . 1_655 ?
O5 U2 O5 83.3(5) 6_656 1_655 ?
O12 U2 O4 86.2(6) . . ?
O11 U2 O4 96.8(6) . . ?
O5 U2 O4 137.9(2) 6_656 . ?
O5 U2 O4 137.9(2) 1_655 . ?
O12 U2 O3 93.7(3) . . ?
O11 U2 O3 87.8(3) . . ?
O5 U2 O3 158.8(3) 6_656 . ?
O5 U2 O3 75.6(3) 1_655 . ?
O4 U2 O3 63.2(2) . . ?
O12 U2 O3 93.7(3) . 6_556 ?
O11 U2 O3 87.8(3) . 6_556 ?
O5 U2 O3 75.6(3) 6_656 6_556 ?
O5 U2 O3 158.8(3) 1_655 6_556 ?
O4 U2 O3 63.2(2) . 6_556 ?
O3 U2 O3 125.2(4) . 6_556 ?
O12 U2 Te1 83.5(4) . . ?
O11 U2 Te1 99.0(4) . . ?
O5 U2 Te1 168.9(2) 6_656 . ?
O5 U2 Te1 103.2(2) 1_655 . ?
O4 U2 Te1 34.69(4) . . ?
O3 U2 Te1 29.8(2) . . ?
O3 U2 Te1 97.9(2) 6_556 . ?
O12 U2 Te1 83.5(4) . 6_556 ?
O11 U2 Te1 99.0(4) . 6_556 ?
O5 U2 Te1 103.2(2) 6_656 6_556 ?
O5 U2 Te1 168.9(2) 1_655 6_556 ?
O4 U2 Te1 34.69(4) . 6_556 ?
O3 U2 Te1 97.9(2) . 6_556 ?
O3 U2 Te1 29.8(2) 6_556 6_556 ?
Te1 U2 Te1 68.96(3) . 6_556 ?
O12 U2 Tl1 63.8(4) . . ?
O11 U2 Tl1 113.1(5) . . ?
O5 U2 Tl1 46.7(2) 6_656 . ?
O5 U2 Tl1 46.7(2) 1_655 . ?
O4 U2 Tl1 150.1(3) . . ?
O3 U2 Tl1 115.9(2) . . ?
O3 U2 Tl1 115.9(2) 6_556 . ?
Te1 U2 Tl1 133.08(2) . . ?
Te1 U2 Tl1 133.08(2) 6_556 . ?
O12 U2 Tl3 135.0(4) . . ?
O11 U2 Tl3 48.1(5) . . ?
O5 U2 Tl3 123.6(2) 6_656 . ?
O5 U2 Tl3 123.6(2) 1_655 . ?
O4 U2 Tl3 48.8(3) . . ?
O3 U2 Tl3 68.5(2) . . ?
O3 U2 Tl3 68.5(2) 6_556 . ?
Te1 U2 Tl3 60.15(2) . . ?
Te1 U2 Tl3 60.15(2) 6_556 . ?
Tl1 U2 Tl3 161.19(3) . . ?
Tl3 Tl1 U2 132.31(3) 1_655 . ?
O6 Tl2 O3 88.6(4) 1_655 6 ?
O6 Tl2 O3 88.6(4) 1_655 . ?
O3 Tl2 O3 83.7(4) 6 . ?
O1 Tl3 O1 87.3(4) . 6_556 ?
O1 Tl3 Tl1 52.91(19) . 1_455 ?
O1 Tl3 Tl1 52.91(19) 6_556 1_455 ?
O1 Tl3 U2 82.77(19) . . ?
O1 Tl3 U2 82.77(19) 6_556 . ?
Tl1 Tl3 U2 113.50(3) 1_455 . ?
O3 Te1 O1 104.7(4) . . ?
O3 Te1 O2 89.4(5) . . ?
O1 Te1 O2 80.7(5) . . ?
O3 Te1 O4 79.3(4) . . ?
O1 Te1 O4 86.4(5) . . ?
O2 Te1 O4 160.1(5) . . ?
O3 Te1 U2 39.9(3) . . ?
O1 Te1 U2 106.2(3) . . ?
O2 Te1 U2 129.2(4) . . ?
O4 Te1 U2 41.2(3) . . ?
O3 Te1 U1 99.9(3) . . ?
O1 Te1 U1 39.1(3) . . ?
O2 Te1 U1 41.5(4) . . ?
O4 Te1 U1 124.1(4) . . ?
U2 Te1 U1 126.68(3) . . ?
O8 Te2 O5 100.0(4) . . ?
O8 Te2 O6 93.7(6) . . ?
O5 Te2 O6 86.0(5) . . ?
O8 Te2 O7 83.9(6) . . ?
O5 Te2 O7 84.1(5) . . ?
O6 Te2 O7 169.3(6) . . ?
Te1 O1 U1 111.2(4) . . ?
Te1 O1 Tl3 110.4(4) . . ?
U1 O1 Tl3 119.9(4) . . ?
Te1 O2 Te1 150.9(7) . 6 ?
Te1 O2 U1 104.6(4) . . ?
Te1 O2 U1 104.6(4) 6 . ?
Te1 O3 U2 110.3(4) . . ?
Te1 O3 Tl2 119.3(4) . . ?
U2 O3 Tl2 107.0(3) . . ?
Te1 O4 Te1 149.5(7) . 6_556 ?
Te1 O4 U2 104.1(3) . . ?
Te1 O4 U2 104.1(3) 6_556 . ?
Te2 O5 U2 126.9(5) . 1_455 ?
Te2 O6 Te2 130.6(7) . 6 ?
Te2 O6 Tl2 110.9(4) . 1_455 ?
Te2 O6 Tl2 110.9(4) 6 1_455 ?
Te2 O7 Te2 140.8(8) . 6_556 ?
Te2 O8 U1 137.7(5) . . ?

loop_
_geom_bond_atom_site_label_1
_geom_bond_atom_site_label_2
_geom_bond_distance
_geom_bond_site_symmetry_2
_geom_bond_publ_flag
U1 O10 1.774(15) . ?
U1 O9 1.799(14) . ?
U1 O8 2.303(10) 6 ?
U1 O8 2.303(10) . ?
U1 O1 2.399(9) . ?
U1 O1 2.399(9) 6 ?
U1 O2 2.429(13) . ?
U1 Te1 3.5451(10) . ?
U1 Te1 3.5451(10) 6 ?
U2 O12 1.807(14) . ?
U2 O11 1.807(14) . ?
U2 O5 2.279(9) 6_656 ?
U2 O5 2.279(9) 1_655 ?
U2 O4 2.392(12) . ?
U2 O3 2.405(9) . ?
U2 O3 2.405(9) 6_556 ?
U2 Te1 3.5197(10) . ?
U2 Te1 3.5197(10) 6_556 ?
U2 Tl1 3.8985(11) . ?
U2 Tl3 3.9087(12) . ?
Tl1 Tl3 3.5256(14) 1_655 ?
Tl2 O6 2.510(14) 1_655 ?
Tl2 O3 2.748(9) 6 ?
Tl2 O3 2.748(9) . ?
Tl3 O1 2.637(10) . ?
Tl3 O1 2.637(10) 6_556 ?
Tl3 Tl1 3.5256(14) 1_455 ?
Te1 O3 1.868(9) . ?
Te1 O1 1.884(9) . ?
Te1 O2 2.043(3) . ?
Te1 O4 2.065(3) . ?
Te2 O8 1.840(9) . ?
Te2 O5 1.873(10) . ?
Te2 O6 2.073(6) . ?
Te2 O7 2.214(5) . ?
O2 Te1 2.043(3) 6 ?
O4 Te1 2.065(3) 6_556 ?
O5 U2 2.279(9) 1_455 ?
O6 Te2 2.073(6) 6 ?
O6 Tl2 2.510(14) 1_455 ?
O7 Te2 2.214(5) 6_556 ?
